data_4130270
loop_
_publ_author_name
'Wang, Bin'
'Lv, Xiu-Liang'
'Feng, Dawei'
'Xie, Lin-Hua'
'Zhang, Jian'
'Li, Ming'
'Xie, Yabo'
'Li, Jian-Rong'
'Zhou, Hong-Cai'

_publ_section_title
;
 Highly Stable Zr(IV)-Based Metal-Organic Frameworks for the Detection and
 Removal of Antibiotics and Organic Explosives in Water.
;
_journal_issue 19
_journal_name_full 'Journal of the American Chemical Society'
_journal_page_first 6204
_journal_page_last 6216
_journal_paper_doi 10.1021/jacs.6b01663
_journal_volume 138
_journal_year 2016
_chemical_formula_sum 'C40 H28 O16 Zr3'
_chemical_formula_weight 1038.28
_space_group_IT_number 221
_space_group_name_Hall '-P 4 2 3'
_space_group_name_H-M_alt 'P m -3 m'
_symmetry_cell_setting cubic
_symmetry_space_group_name_H-M 'P m -3 m'
_atom_sites_solution_hydrogens geom
_atom_sites_solution_primary direct
_atom_sites_solution_secondary difmap
_audit_creation_method SHELXL-97
_cell_angle_alpha 90.00
_cell_angle_beta 90.00
_cell_angle_gamma 90.00
_cell_formula_units_Z 6
_cell_length_a 28.1991(7)
_cell_length_b 28.1991(7)
_cell_length_c 28.1991(7)
_cell_measurement_reflns_used 10413
_cell_measurement_temperature 100.01(10)
_cell_measurement_theta_max 68.0740
_cell_measurement_theta_min 3.4650
_cell_volume 22423.6(10)
_computing_cell_refinement
;
CrysAlisPro, Agilent Technologies,
Version 1.171.37.35 (release 13-08-2014 CrysAlis171 .NET)
(compiled Aug 13 2014,18:06:01)
;
_computing_data_collection
;
CrysAlisPro, Agilent Technologies,
Version 1.171.37.35 (release 13-08-2014 CrysAlis171 .NET)
(compiled Aug 13 2014,18:06:01)
;
_computing_data_reduction
;
CrysAlisPro, Agilent Technologies,
Version 1.171.37.35 (release 13-08-2014 CrysAlis171 .NET)
(compiled Aug 13 2014,18:06:01)
;
_computing_molecular_graphics 'SHELXL-97 (Sheldrick, 1997)'
_computing_publication_material 'SHELXL-97 (Sheldrick, 1997)'
_computing_structure_refinement 'SHELXL-97 (Sheldrick, 1997)'
_computing_structure_solution 'SHELXS-97 (Sheldrick, 1990)'
_diffrn_ambient_temperature 100.01(10)
_diffrn_measured_fraction_theta_full 0.999
_diffrn_measured_fraction_theta_max 0.999
_diffrn_measurement_device_type 'SuperNova, Dual, Cu at zero, AtlasS2'
_diffrn_radiation_monochromator graphite
_diffrn_radiation_source 'fine-focus sealed tube'
_diffrn_radiation_type CuK\a
_diffrn_radiation_wavelength 1.54184
_diffrn_reflns_av_R_equivalents 0.2153
_diffrn_reflns_av_sigmaI/netI 0.0478
_diffrn_reflns_limit_h_max 33
_diffrn_reflns_limit_h_min -31
_diffrn_reflns_limit_k_max 27
_diffrn_reflns_limit_k_min -33
_diffrn_reflns_limit_l_max 33
_diffrn_reflns_limit_l_min -33
_diffrn_reflns_number 123421
_diffrn_reflns_theta_full 66.54
_diffrn_reflns_theta_max 66.54
_diffrn_reflns_theta_min 3.50
_exptl_absorpt_coefficient_mu 1.856
_exptl_absorpt_correction_T_max 1.00000
_exptl_absorpt_correction_T_min 0.68062
_exptl_absorpt_correction_type multi-scan
_exptl_absorpt_process_details
;
CrysAlisPro, Agilent Technologies,
Version 1.171.37.35 (release 13-08-2014 CrysAlis171 .NET)
(compiled Aug 13 2014,18:06:01)
Empirical absorption correction using spherical harmonics,
 implemented in SCALE3 ABSPACK scaling algorithm.
Empirical absorption correction using spherical harmonics,
 implemented in SCALE3 ABSPACK scaling algorithm.
;
_exptl_crystal_colour colorless
_exptl_crystal_density_diffrn 0.461
_exptl_crystal_density_method 'not measured'
_exptl_crystal_description block
_exptl_crystal_F_000 3096
_exptl_crystal_size_max 0.28
_exptl_crystal_size_mid 0.26
_exptl_crystal_size_min 0.26
_platon_squeeze_details
;
;
_refine_diff_density_max 0.997
_refine_diff_density_min -1.285
_refine_diff_density_rms 0.088
_refine_ls_extinction_method none
_refine_ls_goodness_of_fit_ref 1.077
_refine_ls_hydrogen_treatment mixed
_refine_ls_matrix_type full
_refine_ls_number_parameters 93
_refine_ls_number_reflns 3860
_refine_ls_number_restraints 3
_refine_ls_restrained_S_all 1.081
_refine_ls_R_factor_all 0.1190
_refine_ls_R_factor_gt 0.0958
_refine_ls_shift/su_max 0.000
_refine_ls_shift/su_mean 0.000
_refine_ls_structure_factor_coef Fsqd
_refine_ls_weighting_details 'calc w=1/[\s^2^(Fo^2^)+(0.1640P)^2^+18.2940P] where P=(Fo^2^+2Fc^2^)/3'
_refine_ls_weighting_scheme calc
_refine_ls_wR_factor_gt 0.2508
_refine_ls_wR_factor_ref 0.2710
_reflns_number_gt 2960
_reflns_number_total 3860
_reflns_threshold_expression >2sigma(I)
_cod_data_source_file ja6b01663_si_002.cif
_cod_data_source_block a
_cod_depositor_comments
;
The following automatic conversions were performed:

data item '_symmetry_cell_setting' value 'Cubic' was changed to
'cubic' in accordance with the
/home/saulius/struct/COD-crude-data/automatic-downloads/DataCite-retrospective/ACS/depositions/lib/dictionaries/cif_core.dic
dictionary named 'cif_core.dic' version 2.4.2 last updated on
2011-04-26.

Automatic conversion script
Id: cif_fix_values 6909 2019-04-08 15:41:33Z antanas 
;
_cod_original_cell_volume 22423.7(10)
_cod_original_sg_symbol_H-M Pm-3m
_cod_database_code 4130270

loop_
_symmetry_equiv_pos_as_xyz
'x, y, z'
'-y, x, z'
'-x, -y, z'
'y, -x, z'
'x, -z, y'
'x, -y, -z'
'x, z, -y'
'z, y, -x'
'-x, y, -z'
'-z, y, x'
'z, x, y'
'y, z, x'
'-y, -z, x'
'z, -x, -y'
'-y, z, -x'
'-z, -x, y'
'-z, x, -y'
'y, -z, -x'
'y, x, -z'
'-y, -x, -z'
'-x, z, y'
'-x, -z, -y'
'z, -y, x'
'-z, -y, -x'
'-x, -y, -z'
'y, -x, -z'
'x, y, -z'
'-y, x, -z'
'-x, z, -y'
'-x, y, z'
'-x, -z, y'
'-z, -y, x'
'x, -y, z'
'z, -y, -x'
'-z, -x, -y'
'-y, -z, -x'
'y, z, -x'
'-z, x, y'
'y, -z, x'
'z, x, -y'
'z, -x, y'
'-y, z, x'
'-y, -x, z'
'y, x, z'
'x, -z, -y'
'x, z, y'
'-z, y, -x'
'z, y, x'

loop_
_atom_site_label
_atom_site_type_symbol
_atom_site_fract_x
_atom_site_fract_y
_atom_site_fract_z
_atom_site_U_iso_or_equiv
_atom_site_adp_type
_atom_site_occupancy
_atom_site_symmetry_multiplicity
_atom_site_calc_flag
_atom_site_refinement_flags
_atom_site_disorder_assembly
_atom_site_disorder_group
Zr1 Zr 0.41264(4) 0.0000 0.0000 0.0531(4) Uani 1 8 d S . .
Zr2 Zr 0.5000 0.06254(2) 0.06254(2) 0.0514(3) Uani 1 4 d S . .
O1 O 0.37330(16) 0.04834(15) 0.04834(15) 0.0604(14) Uani 1 2 d SD . .
O2 O 0.42854(19) 0.08755(14) 0.08755(14) 0.0730(16) Uani 1 2 d SD . .
O3 O 0.4582(2) 0.0000 0.0620(3) 0.086(2) Uani 1 2 d S . .
O4 O 0.5000 0.0549(3) 0.1409(2) 0.102(3) Uani 1 2 d S . .
C1 C 0.3852(2) 0.0788(2) 0.0788(2) 0.074(3) Uani 1 2 d SD . .
C2 C 0.3511(3) 0.1008(3) 0.1008(3) 0.076(3) Uani 1 2 d SD . .
C3 C 0.3029(4) 0.0946(3) 0.0946(3) 0.126(5) Uani 1 2 d S . .
H3 H 0.2933 0.0723 0.0723 0.151 Uiso 1 2 calc SR . .
C4 C 0.2670(4) 0.1192(4) 0.1192(4) 0.127(5) Uani 1 2 d S . .
H4 H 0.2355 0.1124 0.1124 0.153 Uiso 1 2 calc SR . .
C5 C 0.2770(3) 0.1522(3) 0.1522(3) 0.074(3) Uani 1 2 d S . .
C6 C 0.3247(4) 0.1624(3) 0.1624(3) 0.089(3) Uani 1 2 d S . .
H6 H 0.3331 0.1849 0.1849 0.107 Uiso 1 2 calc SR . .
C7 C 0.3593(4) 0.1368(3) 0.1368(3) 0.090(3) Uani 1 2 d S . .
H7 H 0.3908 0.1438 0.1438 0.108 Uiso 1 2 calc SR . .
C8 C 0.2376(3) 0.1765(3) 0.1765(3) 0.080(3) Uani 1 2 d S . .
C9 C 0.2154(3) 0.2154(3) 0.1549(4) 0.099(4) Uani 1 2 d S . .
C10 C 0.2388(3) 0.2388(3) 0.1119(4) 0.096(4) Uani 1 2 d S . .
H10A H 0.2674 0.2221 0.1041 0.144 Uiso 0.50 1 calc PR A -1
H10B H 0.2461 0.2712 0.1191 0.144 Uiso 0.50 1 calc PR A -1
H10C H 0.2174 0.2376 0.0854 0.144 Uiso 0.50 1 calc PR A -1

loop_
_atom_site_aniso_label
_atom_site_aniso_U_11
_atom_site_aniso_U_22
_atom_site_aniso_U_33
_atom_site_aniso_U_23
_atom_site_aniso_U_13
_atom_site_aniso_U_12
Zr1 0.0375(6) 0.0609(5) 0.0609(5) 0.000 0.000 0.000
Zr2 0.0418(5) 0.0561(4) 0.0561(4) -0.0067(4) 0.000 0.000
O1 0.029(2) 0.076(2) 0.076(2) -0.003(3) 0.0165(17) 0.0165(17)
O2 0.060(3) 0.079(2) 0.079(2) -0.017(3) 0.017(2) 0.017(2)
O3 0.059(4) 0.066(4) 0.132(6) 0.000 -0.034(4) 0.000
O4 0.071(4) 0.183(8) 0.052(3) -0.011(4) 0.000 0.000
C1 0.027(4) 0.097(4) 0.097(4) 0.026(6) 0.016(3) 0.016(3)
C2 0.043(4) 0.093(4) 0.093(4) 0.022(6) 0.000(3) 0.000(3)
C3 0.051(5) 0.164(8) 0.164(8) -0.052(10) 0.024(4) 0.024(4)
C4 0.057(6) 0.162(8) 0.162(8) -0.002(11) 0.025(5) 0.025(5)
C5 0.081(6) 0.071(3) 0.071(3) 0.028(5) 0.030(4) 0.030(4)
C6 0.075(6) 0.096(5) 0.096(5) 0.004(6) 0.019(4) 0.019(4)
C7 0.061(5) 0.105(5) 0.105(5) 0.012(7) 0.020(4) 0.020(4)
C8 0.080(6) 0.081(4) 0.081(4) 0.032(5) 0.031(4) 0.031(4)
C9 0.103(5) 0.103(5) 0.091(7) 0.048(5) 0.048(5) 0.040(6)
C10 0.098(5) 0.098(5) 0.091(7) 0.037(5) 0.037(5) 0.037(6)

loop_
_atom_type_symbol
_atom_type_description
_atom_type_scat_dispersion_real
_atom_type_scat_dispersion_imag
_atom_type_scat_source
C C 0.0181 0.0091 'International Tables Vol C Tables 4.2.6.8 and 6.1.1.4'
H H 0.0000 0.0000 'International Tables Vol C Tables 4.2.6.8 and 6.1.1.4'
O O 0.0492 0.0322 'International Tables Vol C Tables 4.2.6.8 and 6.1.1.4'
Zr Zr -0.1862 2.2449 'International Tables Vol C Tables 4.2.6.8 and 6.1.1.4'

loop_
_geom_angle_atom_site_label_1
_geom_angle_atom_site_label_2
_geom_angle_atom_site_label_3
_geom_angle
_geom_angle_site_symmetry_1
_geom_angle_site_symmetry_3
O3 Zr1 O3 69.4(2) . 7
O3 Zr1 O3 69.4(2) . 5
O3 Zr1 O3 107.3(4) 7 5
O3 Zr1 O3 107.3(4) . 27
O3 Zr1 O3 69.4(2) 7 27
O3 Zr1 O3 69.4(2) 5 27
O3 Zr1 O1 142.11(5) . 6
O3 Zr1 O1 142.11(5) 7 6
O3 Zr1 O1 78.57(19) 5 6
O3 Zr1 O1 78.57(19) 27 6
O3 Zr1 O1 78.57(19) . 5
O3 Zr1 O1 142.11(5) 7 5
O3 Zr1 O1 78.57(19) 5 5
O3 Zr1 O1 142.11(5) 27 5
O1 Zr1 O1 75.60(13) 6 5
O3 Zr1 O1 142.11(5) . 27
O3 Zr1 O1 78.57(19) 7 27
O3 Zr1 O1 142.11(5) 5 27
O3 Zr1 O1 78.57(19) 27 27
O1 Zr1 O1 75.60(13) 6 27
O1 Zr1 O1 120.2(3) 5 27
O3 Zr1 O1 78.57(19) . .
O3 Zr1 O1 78.57(19) 7 .
O3 Zr1 O1 142.11(5) 5 .
O3 Zr1 O1 142.11(5) 27 .
O1 Zr1 O1 120.2(3) 6 .
O1 Zr1 O1 75.60(13) 5 .
O1 Zr1 O1 75.60(13) 27 .
O3 Zr1 Zr2 34.75(9) . .
O3 Zr1 Zr2 34.75(9) 7 .
O3 Zr1 Zr2 89.36(17) 5 .
O3 Zr1 Zr2 89.36(17) 27 .
O1 Zr1 Zr2 165.27(15) 6 .
O1 Zr1 Zr2 110.52(9) 5 .
O1 Zr1 Zr2 110.52(9) 27 .
O1 Zr1 Zr2 74.56(14) . .
O3 Zr1 Zr2 89.36(17) . 27
O3 Zr1 Zr2 34.75(9) 7 27
O3 Zr1 Zr2 89.36(17) 5 27
O3 Zr1 Zr2 34.75(9) 27 27
O1 Zr1 Zr2 110.52(9) 6 27
O1 Zr1 Zr2 165.27(15) 5 27
O1 Zr1 Zr2 74.56(14) 27 27
O1 Zr1 Zr2 110.52(9) . 27
Zr2 Zr1 Zr2 60.41(2) . 27
O3 Zr1 Zr2 34.75(9) . 3_655
O3 Zr1 Zr2 89.36(17) 7 3_655
O3 Zr1 Zr2 34.75(9) 5 3_655
O3 Zr1 Zr2 89.36(17) 27 3_655
O1 Zr1 Zr2 110.52(9) 6 3_655
O1 Zr1 Zr2 74.56(14) 5 3_655
O1 Zr1 Zr2 165.27(15) 27 3_655
O1 Zr1 Zr2 110.52(9) . 3_655
Zr2 Zr1 Zr2 60.41(2) . 3_655
Zr2 Zr1 Zr2 90.71(3) 27 3_655
O3 Zr1 Zr2 89.36(17) . 25_655
O3 Zr1 Zr2 89.36(17) 7 25_655
O3 Zr1 Zr2 34.75(9) 5 25_655
O3 Zr1 Zr2 34.75(9) 27 25_655
O1 Zr1 Zr2 74.56(14) 6 25_655
O1 Zr1 Zr2 110.52(9) 5 25_655
O1 Zr1 Zr2 110.52(9) 27 25_655
O1 Zr1 Zr2 165.27(15) . 25_655
Zr2 Zr1 Zr2 90.71(3) . 25_655
Zr2 Zr1 Zr2 60.41(2) 27 25_655
Zr2 Zr1 Zr2 60.41(2) 3_655 25_655
O3 Zr2 O3 71.3(3) 7 .
O3 Zr2 O3 67.5(3) 7 29_655
O3 Zr2 O3 107.2(4) . 29_655
O3 Zr2 O3 107.2(4) 7 3_655
O3 Zr2 O3 67.5(3) . 3_655
O3 Zr2 O3 71.3(3) 29_655 3_655
O3 Zr2 O4 85.8(3) 7 21_655
O3 Zr2 O4 145.79(13) . 21_655
O3 Zr2 O4 85.8(3) 29_655 21_655
O3 Zr2 O4 145.79(13) 3_655 21_655
O3 Zr2 O4 145.79(13) 7 .
O3 Zr2 O4 85.8(3) . .
O3 Zr2 O4 145.79(13) 29_655 .
O3 Zr2 O4 85.8(3) 3_655 .
O4 Zr2 O4 101.1(5) 21_655 .
O3 Zr2 O2 139.54(15) 7 30_655
O3 Zr2 O2 139.54(15) . 30_655
O3 Zr2 O2 76.44(19) 29_655 30_655
O3 Zr2 O2 76.44(19) 3_655 30_655
O4 Zr2 O2 73.63(12) 21_655 30_655
O4 Zr2 O2 73.63(12) . 30_655
O3 Zr2 O2 76.44(19) 7 .
O3 Zr2 O2 76.44(19) . .
O3 Zr2 O2 139.54(15) 29_655 .
O3 Zr2 O2 139.54(15) 3_655 .
O4 Zr2 O2 73.63(12) 21_655 .
O4 Zr2 O2 73.63(12) . .
O2 Zr2 O2 127.3(3) 30_655 .
O3 Zr2 Zr1 35.67(17) 7 .
O3 Zr2 Zr1 35.67(17) . .
O3 Zr2 Zr1 88.17(17) 29_655 .
O3 Zr2 Zr1 88.17(17) 3_655 .
O4 Zr2 Zr1 116.88(15) 21_655 .
O4 Zr2 Zr1 116.88(15) . .
O2 Zr2 Zr1 160.98(15) 30_655 .
O2 Zr2 Zr1 71.68(15) . .
O3 Zr2 Zr1 88.17(17) 7 25_655
O3 Zr2 Zr1 88.17(17) . 25_655
O3 Zr2 Zr1 35.67(17) 29_655 25_655
O3 Zr2 Zr1 35.67(17) 3_655 25_655
O4 Zr2 Zr1 116.88(15) 21_655 25_655
O4 Zr2 Zr1 116.88(15) . 25_655
O2 Zr2 Zr1 71.68(15) 30_655 25_655
O2 Zr2 Zr1 160.98(15) . 25_655
Zr1 Zr2 Zr1 89.29(3) . 25_655
O3 Zr2 Zr2 33.73(13) 7 27
O3 Zr2 Zr2 89.6(2) . 27
O3 Zr2 Zr2 33.73(13) 29_655 27
O3 Zr2 Zr2 89.6(2) 3_655 27
O4 Zr2 Zr2 84.4(2) 21_655 27
O4 Zr2 Zr2 174.4(2) . 27
O2 Zr2 Zr2 108.28(10) 30_655 27
O2 Zr2 Zr2 108.28(10) . 27
Zr1 Zr2 Zr2 59.796(10) . 27
Zr1 Zr2 Zr2 59.796(10) 25_655 27
O3 Zr2 Zr2 89.6(2) 7 3_655
O3 Zr2 Zr2 33.73(13) . 3_655
O3 Zr2 Zr2 89.6(2) 29_655 3_655
O3 Zr2 Zr2 33.73(13) 3_655 3_655
O4 Zr2 Zr2 174.4(2) 21_655 3_655
O4 Zr2 Zr2 84.4(2) . 3_655
O2 Zr2 Zr2 108.28(10) 30_655 3_655
O2 Zr2 Zr2 108.28(10) . 3_655
Zr1 Zr2 Zr2 59.796(10) . 3_655
Zr1 Zr2 Zr2 59.796(10) 25_655 3_655
Zr2 Zr2 Zr2 90.0 27 3_655
C1 O1 Zr1 134.6(4) . .
C1 O2 Zr2 137.7(5) . .
Zr2 O3 Zr2 112.5(3) . 3_655
Zr2 O3 Zr1 109.6(2) . .
Zr2 O3 Zr1 109.6(2) 3_655 .
O1 C1 O2 121.4(6) . .
O1 C1 C2 116.9(7) . .
O2 C1 C2 121.7(8) . .
C1 C2 C3 127.3(10) . .
C1 C2 C7 123.1(8) . .
C3 C2 C7 109.5(9) . .
C2 C3 C4 125.5(13) . .
C5 C4 C3 122.0(12) . .
C4 C5 C6 118.9(9) . .
C4 C5 C8 118.9(10) . .
C6 C5 C8 122.2(10) . .
C5 C6 C7 117.0(11) . .
C6 C7 C2 127.0(10) . .
C9 C8 C9 118.9(9) 12 .
C9 C8 C5 119.8(5) 12 .
C9 C8 C5 119.8(5) . .
C8 C9 C8 120.5(9) 11 .
C8 C9 C10 119.4(4) 11 .
C8 C9 C10 119.4(4) . .

loop_
_geom_bond_atom_site_label_1
_geom_bond_atom_site_label_2
_geom_bond_distance
_geom_bond_site_symmetry_2
Zr1 O3 2.170(6) .
Zr1 O3 2.170(6) 7
Zr1 O3 2.170(6) 5
Zr1 O3 2.170(6) 27
Zr1 O1 2.224(5) 6
Zr1 O1 2.224(5) 5
Zr1 O1 2.224(5) 27
Zr1 O1 2.224(5) .
Zr1 Zr2 3.5056(10) .
Zr1 Zr2 3.5056(10) 27
Zr1 Zr2 3.5056(10) 3_655
Zr1 Zr2 3.5056(10) 25_655
Zr2 O3 2.121(3) 7
Zr2 O3 2.121(3) .
Zr2 O3 2.121(3) 29_655
Zr2 O3 2.121(3) 3_655
Zr2 O4 2.220(6) 21_655
Zr2 O4 2.220(6) .
Zr2 O2 2.248(5) 30_655
Zr2 O2 2.248(5) .
Zr2 Zr1 3.5056(10) 25_655
Zr2 Zr2 3.5272(13) 27
Zr2 Zr2 3.5272(13) 3_655
O1 C1 1.260(7) .
O2 C1 1.270(7) .
O3 Zr2 2.121(3) 3_655
C1 C2 1.304(8) .
C2 C3 1.382(13) .
C2 C7 1.454(15) .
C3 C4 1.408(15) .
C4 C5 1.347(17) .
C5 C6 1.403(14) .
C5 C8 1.476(12) .
C6 C7 1.412(13) .
C8 C9 1.402(6) 12
C8 C9 1.402(6) .
C9 C8 1.402(6) 11
C9 C10 1.528(12) .

loop_
_platon_squeeze_void_nr
_platon_squeeze_void_average_x
_platon_squeeze_void_average_y
_platon_squeeze_void_average_z
_platon_squeeze_void_volume
_platon_squeeze_void_count_electrons
_platon_squeeze_void_content
1 -0.004 -0.013 -0.005 17765 4348 ' '
